data_7229203
loop_
_publ_author_name
'Usoltsev, Andrey N.'
'Adonin, Sergey A.'
'Novikov, Alexander S.'
'Samsonenko, Denis G.'
'Sokolov, Maksim Nailyevich'
'Fedin, Vladimir P.'

_publ_section_title
;
 One-dimensional polymeric polybromotellurates (IV): structural and
 theoretical insights into halogen&#x00B7;&#x00B7;&#x00B7;halogen contacts
;
_journal_name_full CrystEngComm
_journal_paper_doi 10.1039/C7CE01487B
_journal_year 2017
_chemical_formula_sum 'C12 H16 Br8 N2 Te'
_chemical_formula_weight 955.15
_space_group_crystal_system monoclinic
_space_group_IT_number 15
_space_group_name_Hall '-I 2ya'
_space_group_name_H-M_alt 'I 1 2/a 1'
_symmetry_space_group_name_Hall '-I 2ya'
_symmetry_space_group_name_H-M 'I 1 2/a 1'
_atom_sites_solution_hydrogens geom
_atom_sites_solution_primary direct
_atom_sites_solution_secondary difmap
_audit_creation_method SHELXL-2014/7
_audit_update_record
;
2017-07-12 deposited with the CCDC.
2017-09-18 downloaded from the CCDC.
;
_cell_angle_alpha 90
_cell_angle_beta 113.086(8)
_cell_angle_gamma 90
_cell_formula_units_Z 4
_cell_length_a 14.9365(9)
_cell_length_b 11.3520(6)
_cell_length_c 15.1862(10)
_cell_measurement_reflns_used 2987
_cell_measurement_temperature 130(2)
_cell_measurement_theta_max 28.52
_cell_measurement_theta_min 4.17
_cell_volume 2368.7(3)
_computing_cell_refinement 'CrysAlisPro 1.171.38.41 (Rigaku OD, 2015)'
_computing_data_collection 'CrysAlisPro 1.171.38.41 (Rigaku OD, 2015)'
_computing_data_reduction 'CrysAlisPro 1.171.38.41 (Rigaku OD, 2015)'
_computing_molecular_graphics 'ShelXle (H\"ubschle, 2011)'
_computing_publication_material 'CIFTAB-2014 (Sheldrick, 2015)'
_computing_structure_refinement 'SHELXL-2014 (Sheldrick, 2015)'
_computing_structure_solution 'SHELXT-2014 (Sheldrick, 2015)'
_diffrn_ambient_temperature 130(2)
_diffrn_detector 'CCD plate'
_diffrn_detector_area_resol_mean 10.6168
_diffrn_detector_type AtlasS2
_diffrn_measured_fraction_theta_full 0.997
_diffrn_measured_fraction_theta_max 0.835
_diffrn_measurement_device 'four-circle diffractometer'
_diffrn_measurement_device_type 'New Xcalibur, AtlasS2'
_diffrn_measurement_method '\w scans'
_diffrn_radiation_monochromator graphite
_diffrn_radiation_probe x-ray
_diffrn_radiation_source 'fine-focus sealed tube'
_diffrn_radiation_type MoK\a
_diffrn_radiation_wavelength 0.71073
_diffrn_reflns_av_R_equivalents 0.0179
_diffrn_reflns_av_unetI/netI 0.0235
_diffrn_reflns_Laue_measured_fraction_full 0.997
_diffrn_reflns_Laue_measured_fraction_max 0.835
_diffrn_reflns_limit_h_max 19
_diffrn_reflns_limit_h_min -16
_diffrn_reflns_limit_k_max 11
_diffrn_reflns_limit_k_min -15
_diffrn_reflns_limit_l_max 14
_diffrn_reflns_limit_l_min -20
_diffrn_reflns_number 5859
_diffrn_reflns_point_group_measured_fraction_full 0.997
_diffrn_reflns_point_group_measured_fraction_max 0.835
_diffrn_reflns_theta_full 25.500
_diffrn_reflns_theta_max 28.989
_diffrn_reflns_theta_min 3.590
_diffrn_source 'sealed X-ray tube'
_exptl_absorpt_coefficient_mu 14.750
_exptl_absorpt_correction_T_max 1.00000
_exptl_absorpt_correction_T_min 0.37257
_exptl_absorpt_correction_type multi-scan
_exptl_absorpt_process_details
;
CrysAlisPro 1.171.38.41 (Rigaku Oxford Diffraction, 2015)
Empirical absorption correction using spherical harmonics,
implemented in SCALE3 ABSPACK scaling algorithm.
;
_exptl_crystal_colour orange
_exptl_crystal_density_diffrn 2.678
_exptl_crystal_description plate
_exptl_crystal_F_000 1736
_exptl_crystal_size_max 0.42
_exptl_crystal_size_mid 0.22
_exptl_crystal_size_min 0.09
_refine_diff_density_max 0.626
_refine_diff_density_min -0.681
_refine_diff_density_rms 0.105
_refine_ls_extinction_method none
_refine_ls_goodness_of_fit_ref 1.065
_refine_ls_hydrogen_treatment constr
_refine_ls_matrix_type full
_refine_ls_number_parameters 126
_refine_ls_number_reflns 2635
_refine_ls_number_restraints 0
_refine_ls_restrained_S_all 1.065
_refine_ls_R_factor_all 0.0257
_refine_ls_R_factor_gt 0.0210
_refine_ls_shift/su_max 0.001
_refine_ls_shift/su_mean 0.000
_refine_ls_structure_factor_coef Fsqd
_refine_ls_weighting_details 'w=1/[\s^2^(Fo^2^)+(0.0196P)^2^+2.2924P] where P=(Fo^2^+2Fc^2^)/3'
_refine_ls_weighting_scheme calc
_refine_ls_wR_factor_gt 0.0446
_refine_ls_wR_factor_ref 0.0461
_reflns_Friedel_coverage 0.000
_reflns_number_gt 2389
_reflns_number_total 2635
_reflns_threshold_expression >2\s(I)
_cod_data_source_file c7ce01487b2.cif
_cod_data_source_block AU179
_cod_database_code 7229203
_shelx_shelxl_version_number 2014/7
_shelx_space_group_comment
;
The symmetry employed for this shelxl refinement is uniquely defined
by the following loop, which should always be used as a source of
symmetry information in preference to the above space-group names.
They are only intended as comments.
;
_shelx_estimated_absorpt_t_min 0.063
_shelx_estimated_absorpt_t_max 0.350

loop_
_space_group_symop_operation_xyz
'x, y, z'
'-x+1/2, y, -z'
'x+1/2, y+1/2, z+1/2'
'-x+1, y+1/2, -z+1/2'
'-x, -y, -z'
'x-1/2, -y, z'
'-x+1/2, -y+1/2, -z+1/2'
'x, -y+1/2, z+1/2'

loop_
_atom_site_label
_atom_site_type_symbol
_atom_site_fract_x
_atom_site_fract_y
_atom_site_fract_z
_atom_site_U_iso_or_equiv
_atom_site_adp_type
_atom_site_occupancy
_atom_site_site_symmetry_order
_atom_site_calc_flag
_atom_site_refinement_flags_posn
_atom_site_refinement_flags_adp
_atom_site_refinement_flags_occupancy
_atom_site_disorder_assembly
_atom_site_disorder_group
Te1 Te 0.2500 0.2500 0.2500 0.01534(7) Uani 1 2 d S . P . .
Br1 Br 0.05547(2) 0.27986(3) 0.17346(2) 0.02159(8) Uani 1 1 d . . . . .
Br2 Br 0.26500(2) 0.41322(3) 0.38445(2) 0.02364(8) Uani 1 1 d . . . . .
Br3 Br 0.23132(2) 0.07726(3) 0.36288(2) 0.02518(8) Uani 1 1 d . . . . .
Br4 Br 0.33362(3) 0.76185(4) 0.54274(3) 0.03235(15) Uani 0.800(1) 1 d . . P A 1
Br5 Br 0.2614(3) 0.6622(3) 0.4668(2) 0.0317(9) Uani 0.100(1) 1 d . . P A 2
Br6 Br 0.2572(3) 0.8444(3) 0.5346(2) 0.0341(9) Uani 0.100(1) 1 d . . P A 2
N1 N 0.44958(19) 0.2711(2) 0.57279(18) 0.0234(6) Uani 1 1 d . . . . .
H1 H 0.3943 0.3005 0.5321 0.028 Uiso 1 1 calc R U . . .
C1 C 0.4636(2) 0.1541(3) 0.5714(2) 0.0291(7) Uani 1 1 d . . . . .
H1A H 0.4151 0.1054 0.5269 0.035 Uiso 1 1 calc R U . . .
C2 C 0.5476(2) 0.1064(3) 0.6341(2) 0.0325(8) Uani 1 1 d . . . . .
H2 H 0.5588 0.0240 0.6341 0.039 Uiso 1 1 calc R U . . .
C3 C 0.6169(2) 0.1795(3) 0.6982(2) 0.0335(8) Uani 1 1 d . . . . .
H3 H 0.6759 0.1472 0.7428 0.040 Uiso 1 1 calc R U . . .
C4 C 0.6007(2) 0.2978(3) 0.6974(2) 0.0277(7) Uani 1 1 d . . . . .
H4 H 0.6484 0.3476 0.7414 0.033 Uiso 1 1 calc R U . . .
C5 C 0.5151(2) 0.3454(3) 0.6328(2) 0.0214(6) Uani 1 1 d . . . . .
C6 C 0.4896(2) 0.4729(3) 0.6278(2) 0.0335(8) Uani 1 1 d . . . . .
H6A H 0.4381 0.4904 0.5653 0.050 Uiso 1 1 calc R U . . .
H6B H 0.5473 0.5203 0.6365 0.050 Uiso 1 1 calc R U . . .
H6C H 0.4667 0.4918 0.6785 0.050 Uiso 1 1 calc R U . . .

loop_
_atom_site_aniso_label
_atom_site_aniso_U_11
_atom_site_aniso_U_22
_atom_site_aniso_U_33
_atom_site_aniso_U_23
_atom_site_aniso_U_13
_atom_site_aniso_U_12
Te1 0.01307(13) 0.01739(14) 0.01622(13) -0.00013(10) 0.00646(10) 0.00025(10)
Br1 0.01245(14) 0.02184(16) 0.02920(16) -0.00042(13) 0.00679(11) 0.00041(11)
Br2 0.02282(15) 0.02579(17) 0.02184(15) -0.00701(13) 0.00824(12) 0.00281(13)
Br3 0.02454(16) 0.02679(18) 0.02490(15) 0.00708(13) 0.01044(12) -0.00259(13)
Br4 0.0205(2) 0.0433(3) 0.0277(2) -0.00028(18) 0.00351(17) 0.00228(18)
Br5 0.052(2) 0.0172(16) 0.0257(16) -0.0028(13) 0.0145(15) -0.0009(15)
Br6 0.055(2) 0.0183(16) 0.0262(15) -0.0015(12) 0.0124(17) 0.0018(16)
N1 0.0204(13) 0.0240(14) 0.0234(13) 0.0015(11) 0.0060(10) 0.0000(11)
C1 0.0341(18) 0.0238(17) 0.0318(17) -0.0054(15) 0.0155(15) -0.0051(14)
C2 0.036(2) 0.0227(17) 0.045(2) 0.0063(15) 0.0230(16) 0.0044(15)
C3 0.0227(17) 0.041(2) 0.0370(18) 0.0106(17) 0.0117(14) 0.0089(16)
C4 0.0188(15) 0.0360(19) 0.0287(16) -0.0030(15) 0.0097(13) -0.0024(14)
C5 0.0212(15) 0.0222(16) 0.0251(15) -0.0021(13) 0.0137(12) -0.0056(13)
C6 0.0333(19) 0.0223(17) 0.049(2) -0.0020(16) 0.0204(16) -0.0021(15)

loop_
_atom_type_symbol
_atom_type_description
_atom_type_scat_dispersion_real
_atom_type_scat_dispersion_imag
_atom_type_scat_source
C C 0.0033 0.0016 'International Tables Vol C Tables 4.2.6.8 and 6.1.1.4'
H H 0.0000 0.0000 'International Tables Vol C Tables 4.2.6.8 and 6.1.1.4'
N N 0.0061 0.0033 'International Tables Vol C Tables 4.2.6.8 and 6.1.1.4'
Br Br -0.2901 2.4595 'International Tables Vol C Tables 4.2.6.8 and 6.1.1.4'
Te Te -0.5308 1.6751 'International Tables Vol C Tables 4.2.6.8 and 6.1.1.4'

loop_
_geom_angle_atom_site_label_1
_geom_angle_atom_site_label_2
_geom_angle_atom_site_label_3
_geom_angle
_geom_angle_site_symmetry_1
_geom_angle_site_symmetry_3
_geom_angle_publ_flag
Br1 Te1 Br1 180.0 7 . yes
Br1 Te1 Br2 89.745(11) . . yes
Br1 Te1 Br2 89.746(11) 7 7 ?
Br1 Te1 Br2 90.255(11) . 7 yes
Br1 Te1 Br2 90.255(11) 7 . ?
Br2 Te1 Br2 180.0 7 . yes
Br3 Te1 Br1 89.835(10) . 7 yes
Br3 Te1 Br1 89.836(10) 7 . ?
Br3 Te1 Br1 90.164(10) 7 7 ?
Br3 Te1 Br1 90.165(10) . . yes
Br3 Te1 Br2 89.029(11) . 7 yes
Br3 Te1 Br2 89.029(11) 7 . ?
Br3 Te1 Br2 90.971(11) . . yes
Br3 Te1 Br2 90.971(11) 7 7 ?
Br3 Te1 Br3 180.0 7 . yes
C1 N1 H1 118.2 . . ?
C5 N1 H1 118.2 . . ?
C5 N1 C1 123.7(3) . . ?
N1 C1 H1A 120.3 . . ?
N1 C1 C2 119.3(3) . . ?
C2 C1 H1A 120.3 . . ?
C1 C2 H2 120.5 . . ?
C1 C2 C3 119.1(3) . . ?
C3 C2 H2 120.5 . . ?
C2 C3 H3 119.9 . . ?
C4 C3 C2 120.1(3) . . ?
C4 C3 H3 119.9 . . ?
C3 C4 H4 119.9 . . ?
C3 C4 C5 120.2(3) . . ?
C5 C4 H4 119.9 . . ?
N1 C5 C4 117.6(3) . . ?
N1 C5 C6 118.2(3) . . ?
C4 C5 C6 124.2(3) . . ?
C5 C6 H6A 109.5 . . ?
C5 C6 H6B 109.5 . . ?
C5 C6 H6C 109.5 . . ?
H6A C6 H6B 109.5 . . ?
H6A C6 H6C 109.5 . . ?
H6B C6 H6C 109.5 . . ?

loop_
_geom_bond_atom_site_label_1
_geom_bond_atom_site_label_2
_geom_bond_distance
_geom_bond_site_symmetry_2
_geom_bond_publ_flag
Te1 Br1 2.6944(4) . yes
Te1 Br1 2.6944(4) 7 ?
Te1 Br2 2.7006(3) . yes
Te1 Br2 2.7006(3) 7 ?
Te1 Br3 2.6901(3) . yes
Te1 Br3 2.6901(3) 7 ?
Br4 Br4 2.3199(8) 2_556 yes
Br5 Br6 2.323(4) . yes
N1 H1 0.8800 . ?
N1 C1 1.347(4) . ?
N1 C5 1.341(4) . ?
C1 H1A 0.9500 . ?
C1 C2 1.355(4) . ?
C2 H2 0.9500 . ?
C2 C3 1.385(5) . ?
C3 H3 0.9500 . ?
C3 C4 1.364(5) . ?
C4 H4 0.9500 . ?
C4 C5 1.380(4) . ?
C5 C6 1.491(4) . ?
C6 H6A 0.9800 . ?
C6 H6B 0.9800 . ?
C6 H6C 0.9800 . ?
